data_9015290
loop_
_publ_author_name
'Choisnet, J.'
'Rulmont, A.'
'Tarte, P.'

_publ_section_title
;
 Ordering phenomena in the Li Sb O3 type structure: The new mixed
 tellurates Li2 Ti Te O6 and Li2 Sn Te O6
 _cod_database_code 1001856
;
_journal_name_full 'Journal of Solid State Chemistry'
_journal_page_first 272
_journal_page_last 278
_journal_paper_doi 10.1016/0022-4596(89)90292-2
_journal_volume 82
_journal_year 1989
_chemical_formula_sum 'Li O3 Te0.5 Ti0.5'
_space_group_IT_number 34
_symmetry_space_group_name_Hall 'P 2 -2n'
_symmetry_space_group_name_H-M 'P n n 2'
_cell_angle_alpha 90
_cell_angle_beta 90
_cell_angle_gamma 90
_cell_length_a 5.072
_cell_length_b 4.903
_cell_length_c 8.402
_cell_formula_units_Z 4
_cell_volume 208.941
_database_code_amcsd 0013666
_exptl_crystal_density_diffrn 4.536
_cod_duplicate_entry 1001856
_cod_original_formula_sum 'Li (Te.5 Ti.5) O3'
_cod_database_code 9015290
_amcsd_formula_title 'Li2 O6 Te Ti'

loop_
_space_group_symop_operation_xyz
x,y,z
1/2+x,1/2-y,1/2+z
1/2-x,1/2+y,1/2+z
-x,-y,z

loop_
_atom_site_label
_atom_site_fract_x
_atom_site_fract_y
_atom_site_fract_z
_atom_site_occupancy
Li1 0.00000 0.00000 0.72300 1.00000
Li2 0.00000 0.50000 0.79000 1.00000
Te1 0.00000 0.00000 0.10570 0.94000
Ti2 0.00000 0.00000 0.10570 0.06000
Te2 0.00000 0.50000 0.40260 0.06000
Ti1 0.00000 0.50000 0.40260 0.94000
O1 0.16600 0.25400 0.25700 1.00000
O2 0.66900 0.20700 0.07800 1.00000
O3 0.82900 0.79300 0.93800 1.00000

loop_
_cod_related_entry_id
_cod_related_entry_database
_cod_related_entry_code
1 AMCSD 0013666
